data_7219534
loop_
_publ_author_name
'Liu, Wei'
'Liu, Sheng'
'Xie, Hongqi'
'Qing, Zhixing'
'Zeng, Jianguo'
'Cheng, Pi'

_publ_section_title
;
 TBHP mediated oxidation of N-2-alkynylphenyl \a-amino carbonyl compounds
 to oxalic amides using visible light photoredox catalysis and their
 application in the synthesis of 2-aryl indoles
;
_journal_issue 23
_journal_name_full 'RSC Adv.'
_journal_page_first 17383
_journal_paper_doi 10.1039/C4RA17232A
_journal_volume 5
_journal_year 2015
_chemical_formula_moiety 'C18 H13 Cl F N O3'
_chemical_formula_sum 'C18 H13 Cl F N O3'
_chemical_formula_weight 345.74
_chemical_name_common 2q
_chemical_name_systematic 'ethyl 2-((4-chloro-2-((4-fluorophenyl)ethynyl)phenyl)amino)-2-oxoacetate'
_space_group_IT_number 14
_symmetry_cell_setting monoclinic
_symmetry_space_group_name_Hall '-P 2yn'
_symmetry_space_group_name_H-M 'P 1 21/n 1'
_atom_sites_solution_hydrogens geom
_atom_sites_solution_primary direct
_atom_sites_solution_secondary difmap
_audit_creation_method SHELXL-97
_audit_update_record
;
2014-12-29 deposited with the CCDC.
2015-02-09 downloaded from the CCDC.
;
_cell_angle_alpha 90.00
_cell_angle_beta 95.570(2)
_cell_angle_gamma 90.00
_cell_formula_units_Z 4
_cell_length_a 14.191(2)
_cell_length_b 4.4973(7)
_cell_length_c 25.988(4)
_cell_measurement_reflns_used 2193
_cell_measurement_temperature 100(2)
_cell_measurement_theta_max 27.17
_cell_measurement_theta_min 2.65
_cell_volume 1650.8(4)
_computing_cell_refinement 'Bruker SAINT'
_computing_data_collection 'Bruker APEX2'
_computing_data_reduction 'Bruker SAINT'
_computing_molecular_graphics 'Bruker SHELXTL'
_computing_publication_material 'Bruker SHELXTL'
_computing_structure_refinement 'SHELXL-97 (Sheldrick, 2008)'
_computing_structure_solution 'SHELXS-97 (Sheldrick, 2008)'
_diffrn_ambient_temperature 100(2)
_diffrn_measured_fraction_theta_full 0.997
_diffrn_measured_fraction_theta_max 0.997
_diffrn_measurement_device_type 'Bruker APEX-II CCD'
_diffrn_measurement_method '\f and \w scans'
_diffrn_radiation_monochromator graphite
_diffrn_radiation_source 'fine-focus sealed tube'
_diffrn_radiation_type MoK\a
_diffrn_radiation_wavelength 0.71073
_diffrn_reflns_av_R_equivalents 0.0691
_diffrn_reflns_av_sigmaI/netI 0.0647
_diffrn_reflns_limit_h_max 18
_diffrn_reflns_limit_h_min -18
_diffrn_reflns_limit_k_max 5
_diffrn_reflns_limit_k_min -5
_diffrn_reflns_limit_l_max 34
_diffrn_reflns_limit_l_min -34
_diffrn_reflns_number 15559
_diffrn_reflns_theta_full 28.30
_diffrn_reflns_theta_max 28.30
_diffrn_reflns_theta_min 1.57
_exptl_absorpt_coefficient_mu 0.257
_exptl_absorpt_correction_T_max 0.9873
_exptl_absorpt_correction_T_min 0.8404
_exptl_absorpt_correction_type multi-scan
_exptl_absorpt_process_details sadabs
_exptl_crystal_colour colourless
_exptl_crystal_density_diffrn 1.391
_exptl_crystal_density_method 'not measured'
_exptl_crystal_description needle
_exptl_crystal_F_000 712
_exptl_crystal_size_max 0.70
_exptl_crystal_size_mid 0.06
_exptl_crystal_size_min 0.05
_refine_diff_density_max 0.382
_refine_diff_density_min -0.358
_refine_diff_density_rms 0.065
_refine_ls_extinction_method none
_refine_ls_goodness_of_fit_ref 1.049
_refine_ls_hydrogen_treatment constr
_refine_ls_matrix_type full
_refine_ls_number_parameters 218
_refine_ls_number_reflns 4056
_refine_ls_number_restraints 0
_refine_ls_restrained_S_all 1.049
_refine_ls_R_factor_all 0.0986
_refine_ls_R_factor_gt 0.0596
_refine_ls_shift/su_max 0.001
_refine_ls_shift/su_mean 0.000
_refine_ls_structure_factor_coef Fsqd
_refine_ls_weighting_details 'calc w=1/[\s^2^(Fo^2^)+(0.0428P)^2^+1.0682P] where P=(Fo^2^+2Fc^2^)/3'
_refine_ls_weighting_scheme calc
_refine_ls_wR_factor_gt 0.1059
_refine_ls_wR_factor_ref 0.1197
_reflns_number_gt 2803
_reflns_number_total 4056
_reflns_threshold_expression >2sigma(I)
_cod_data_source_file c4ra17232a2.cif
_cod_data_source_block mo_chengp1_0m
_cod_depositor_comments
;
The following automatic conversions were performed:

'_symmetry_cell_setting' value 'Monoclinic' changed to 'monoclinic'
according to
/usr/data/users/saulius/crontab/automatic-downloads/rss-feeds/RSC/lib/dictionaries/cif_core.dic
dictionary named 'cif_core.dic' version 2.4.2 from 2011-04-26.

Automatic conversion script
Id: cif_fix_values 3008 2015-01-20 13:52:24Z robertas 
;
_cod_original_cell_volume 1650.7(4)
_cod_original_sg_symbol_H-M 'P 21/n'
_cod_database_code 7219534

loop_
_symmetry_equiv_pos_as_xyz
'x, y, z'
'-x+1/2, y+1/2, -z+1/2'
'-x, -y, -z'
'x-1/2, -y-1/2, z-1/2'

loop_
_atom_site_label
_atom_site_type_symbol
_atom_site_fract_x
_atom_site_fract_y
_atom_site_fract_z
_atom_site_U_iso_or_equiv
_atom_site_adp_type
_atom_site_occupancy
_atom_site_symmetry_multiplicity
_atom_site_calc_flag
_atom_site_refinement_flags
Cl1 Cl -0.40500(4) 1.48640(15) 0.04996(2) 0.02233(16) Uani 1 1 d .
F1 F 0.02691(12) -0.1630(4) 0.33156(6) 0.0378(4) Uani 1 1 d .
O1 O 0.22751(10) 0.9804(4) 0.08485(6) 0.0247(4) Uani 1 1 d .
O2 O 0.13990(13) 0.7474(5) 0.13985(9) 0.0541(7) Uani 1 1 d .
O3 O 0.07495(13) 1.2663(6) 0.04480(10) 0.0699(9) Uani 1 1 d .
N1 N -0.01736(12) 1.0129(5) 0.09658(7) 0.0185(4) Uani 1 1 d .
H1 H -0.0132 0.8732 0.1204 0.022 Uiso 1 1 calc R
C1 C -0.01070(18) 0.0394(6) 0.29664(9) 0.0244(6) Uani 1 1 d .
C2 C -0.10181(18) 0.1345(6) 0.30004(9) 0.0235(5) Uani 1 1 d .
H2 H -0.1374 0.0629 0.3266 0.028 Uiso 1 1 calc R
C3 C -0.14067(17) 0.3381(5) 0.26375(9) 0.0188(5) Uani 1 1 d .
H3A H -0.2036 0.4073 0.2654 0.023 Uiso 1 1 calc R
C4 C -0.08751(16) 0.4413(5) 0.22488(8) 0.0160(5) Uani 1 1 d .
C5 C -0.12688(15) 0.6488(5) 0.18641(9) 0.0170(5) Uani 1 1 d .
C6 C -0.15724(15) 0.8183(5) 0.15363(8) 0.0153(5) Uani 1 1 d .
C7 C -0.18104(14) 1.0278(5) 0.11289(8) 0.0141(4) Uani 1 1 d .
C8 C -0.10837(15) 1.1285(5) 0.08349(8) 0.0140(5) Uani 1 1 d .
C9 C 0.06460(16) 1.0870(6) 0.07757(9) 0.0227(6) Uani 1 1 d .
C10 C 0.14798(16) 0.9127(6) 0.10457(10) 0.0224(6) Uani 1 1 d .
C11 C 0.31288(16) 0.8324(7) 0.10795(11) 0.0313(6) Uani 1 1 d .
H11A H 0.3050 0.6138 0.1061 0.038 Uiso 1 1 calc R
H11B H 0.3260 0.8905 0.1447 0.038 Uiso 1 1 calc R
C12 C 0.39235(16) 0.9278(7) 0.07789(10) 0.0301(7) Uani 1 1 d .
H12A H 0.3802 0.8590 0.0421 0.045 Uiso 1 1 calc R
H12B H 0.4518 0.8417 0.0935 0.045 Uiso 1 1 calc R
H12C H 0.3971 1.1452 0.0784 0.045 Uiso 1 1 calc R
C13 C -0.27267(15) 1.1387(5) 0.10174(9) 0.0160(5) Uani 1 1 d .
H13 H -0.3223 1.0730 0.1210 0.019 Uiso 1 1 calc R
C14 C -0.29094(15) 1.3440(5) 0.06257(8) 0.0165(5) Uani 1 1 d .
C15 C -0.21982(15) 1.4425(5) 0.03343(9) 0.0171(5) Uani 1 1 d .
H15 H -0.2337 1.5834 0.0065 0.021 Uiso 1 1 calc R
C16 C -0.12856(15) 1.3334(5) 0.04399(8) 0.0170(5) Uani 1 1 d .
H16 H -0.0797 1.3991 0.0241 0.020 Uiso 1 1 calc R
C17 C 0.00551(17) 0.3401(6) 0.22304(9) 0.0212(5) Uani 1 1 d .
H17 H 0.0423 0.4118 0.1970 0.025 Uiso 1 1 calc R
C18 C 0.04407(18) 0.1358(6) 0.25907(10) 0.0257(6) Uani 1 1 d .
H18 H 0.1068 0.0641 0.2579 0.031 Uiso 1 1 calc R

loop_
_atom_site_aniso_label
_atom_site_aniso_U_11
_atom_site_aniso_U_22
_atom_site_aniso_U_33
_atom_site_aniso_U_23
_atom_site_aniso_U_13
_atom_site_aniso_U_12
Cl1 0.0138(2) 0.0307(3) 0.0217(3) -0.0005(3) -0.0025(2) 0.0064(3)
F1 0.0535(11) 0.0308(9) 0.0266(9) 0.0093(7) -0.0095(7) 0.0093(8)
O1 0.0126(7) 0.0357(11) 0.0260(9) 0.0056(8) 0.0027(6) 0.0054(8)
O2 0.0210(10) 0.0750(18) 0.0673(15) 0.0537(14) 0.0088(10) 0.0130(10)
O3 0.0191(10) 0.110(2) 0.0825(17) 0.0807(17) 0.0159(11) 0.0175(12)
N1 0.0152(9) 0.0225(11) 0.0181(10) 0.0083(9) 0.0027(7) 0.0027(9)
C1 0.0375(14) 0.0171(13) 0.0162(12) 0.0029(10) -0.0099(10) 0.0024(11)
C2 0.0360(14) 0.0203(13) 0.0140(12) -0.0003(10) 0.0015(10) -0.0025(11)
C3 0.0241(12) 0.0170(12) 0.0150(12) -0.0010(10) 0.0002(9) -0.0015(10)
C4 0.0219(11) 0.0123(12) 0.0129(11) -0.0012(9) -0.0027(9) -0.0018(9)
C5 0.0180(11) 0.0176(12) 0.0156(12) -0.0030(10) 0.0026(9) -0.0037(10)
C6 0.0142(10) 0.0172(12) 0.0146(11) -0.0012(10) 0.0021(9) -0.0020(9)
C7 0.0160(10) 0.0150(12) 0.0111(10) -0.0023(10) -0.0003(8) -0.0002(9)
C8 0.0132(10) 0.0168(12) 0.0115(11) -0.0013(9) -0.0021(8) 0.0011(9)
C9 0.0160(11) 0.0322(15) 0.0201(13) 0.0095(11) 0.0021(9) 0.0041(10)
C10 0.0160(11) 0.0270(14) 0.0242(13) 0.0043(11) 0.0018(10) 0.0019(10)
C11 0.0151(12) 0.0357(16) 0.0425(17) 0.0077(14) -0.0004(11) 0.0087(11)
C12 0.0148(12) 0.0461(19) 0.0292(15) -0.0132(13) 0.0004(10) 0.0037(11)
C13 0.0140(11) 0.0186(12) 0.0155(11) -0.0047(10) 0.0024(9) -0.0018(9)
C14 0.0137(11) 0.0206(13) 0.0144(11) -0.0028(10) -0.0025(9) 0.0021(9)
C15 0.0191(11) 0.0196(13) 0.0120(11) 0.0008(9) -0.0020(9) 0.0032(9)
C16 0.0160(11) 0.0212(13) 0.0137(11) 0.0012(10) 0.0010(9) -0.0001(9)
C17 0.0238(12) 0.0223(13) 0.0173(12) -0.0016(11) 0.0006(10) -0.0011(10)
C18 0.0264(13) 0.0223(14) 0.0267(14) -0.0017(11) -0.0056(11) 0.0022(11)

loop_
_atom_type_symbol
_atom_type_description
_atom_type_scat_dispersion_real
_atom_type_scat_dispersion_imag
_atom_type_scat_source
C C 0.0033 0.0016 'International Tables Vol C Tables 4.2.6.8 and 6.1.1.4'
H H 0.0000 0.0000 'International Tables Vol C Tables 4.2.6.8 and 6.1.1.4'
N N 0.0061 0.0033 'International Tables Vol C Tables 4.2.6.8 and 6.1.1.4'
O O 0.0106 0.0060 'International Tables Vol C Tables 4.2.6.8 and 6.1.1.4'
F F 0.0171 0.0103 'International Tables Vol C Tables 4.2.6.8 and 6.1.1.4'
Cl Cl 0.1484 0.1585 'International Tables Vol C Tables 4.2.6.8 and 6.1.1.4'

loop_
_geom_angle_atom_site_label_1
_geom_angle_atom_site_label_2
_geom_angle_atom_site_label_3
_geom_angle
C10 O1 C11 116.24(19)
C9 N1 C8 128.7(2)
C9 N1 H1 115.6
C8 N1 H1 115.6
F1 C1 C18 118.2(2)
F1 C1 C2 118.5(2)
C18 C1 C2 123.2(2)
C1 C2 C3 118.4(2)
C1 C2 H2 120.8
C3 C2 H2 120.8
C2 C3 C4 120.2(2)
C2 C3 H3A 119.9
C4 C3 H3A 119.9
C3 C4 C17 119.5(2)
C3 C4 C5 121.1(2)
C17 C4 C5 119.3(2)
C6 C5 C4 177.9(2)
C5 C6 C7 172.5(2)
C13 C7 C8 119.1(2)
C13 C7 C6 122.41(19)
C8 C7 C6 118.50(19)
C16 C8 N1 122.97(19)
C16 C8 C7 120.2(2)
N1 C8 C7 116.9(2)
O3 C9 N1 126.8(2)
O3 C9 C10 122.0(2)
N1 C9 C10 111.2(2)
O2 C10 O1 126.2(2)
O2 C10 C9 122.9(2)
O1 C10 C9 110.8(2)
O1 C11 C12 107.0(2)
O1 C11 H11A 110.3
C12 C11 H11A 110.3
O1 C11 H11B 110.3
C12 C11 H11B 110.3
H11A C11 H11B 108.6
C11 C12 H12A 109.5
C11 C12 H12B 109.5
H12A C12 H12B 109.5
C11 C12 H12C 109.5
H12A C12 H12C 109.5
H12B C12 H12C 109.5
C14 C13 C7 119.8(2)
C14 C13 H13 120.1
C7 C13 H13 120.1
C13 C14 C15 121.3(2)
C13 C14 Cl1 119.29(17)
C15 C14 Cl1 119.37(18)
C16 C15 C14 119.5(2)
C16 C15 H15 120.3
C14 C15 H15 120.3
C8 C16 C15 120.2(2)
C8 C16 H16 119.9
C15 C16 H16 119.9
C18 C17 C4 120.2(2)
C18 C17 H17 119.9
C4 C17 H17 119.9
C1 C18 C17 118.4(2)
C1 C18 H18 120.8
C17 C18 H18 120.8

loop_
_geom_bond_atom_site_label_1
_geom_bond_atom_site_label_2
_geom_bond_distance
Cl1 C14 1.742(2)
F1 C1 1.357(3)
O1 C10 1.320(3)
O1 C11 1.459(3)
O2 C10 1.194(3)
O3 C9 1.192(3)
N1 C9 1.349(3)
N1 C8 1.403(3)
N1 H1 0.8800
C1 C18 1.376(4)
C1 C2 1.373(3)
C2 C3 1.389(3)
C2 H2 0.9500
C3 C4 1.397(3)
C3 H3A 0.9500
C4 C17 1.401(3)
C4 C5 1.440(3)
C5 C6 1.192(3)
C6 C7 1.433(3)
C7 C13 1.397(3)
C7 C8 1.416(3)
C8 C16 1.389(3)
C9 C10 1.532(3)
C11 C12 1.496(3)
C11 H11A 0.9900
C11 H11B 0.9900
C12 H12A 0.9800
C12 H12B 0.9800
C12 H12C 0.9800
C13 C14 1.380(3)
C13 H13 0.9500
C14 C15 1.392(3)
C15 C16 1.387(3)
C15 H15 0.9500
C16 H16 0.9500
C17 C18 1.386(3)
C17 H17 0.9500
C18 H18 0.9500

loop_
_geom_torsion_atom_site_label_1
_geom_torsion_atom_site_label_2
_geom_torsion_atom_site_label_3
_geom_torsion_atom_site_label_4
_geom_torsion
F1 C1 C2 C3 -179.0(2)
C18 C1 C2 C3 0.0(4)
C1 C2 C3 C4 0.1(4)
C2 C3 C4 C17 -0.6(3)
C2 C3 C4 C5 179.0(2)
C3 C4 C5 C6 -163(7)
C17 C4 C5 C6 17(7)
C4 C5 C6 C7 -33(9)
C5 C6 C7 C13 -172.4(18)
C5 C6 C7 C8 7(2)
C9 N1 C8 C16 5.0(4)
C9 N1 C8 C7 -174.6(2)
C13 C7 C8 C16 -0.4(3)
C6 C7 C8 C16 -179.4(2)
C13 C7 C8 N1 179.3(2)
C6 C7 C8 N1 0.2(3)
C8 N1 C9 O3 -1.1(5)
C8 N1 C9 C10 177.7(2)
C11 O1 C10 O2 1.5(4)
C11 O1 C10 C9 179.0(2)
O3 C9 C10 O2 174.7(3)
N1 C9 C10 O2 -4.1(4)
O3 C9 C10 O1 -2.9(4)
N1 C9 C10 O1 178.3(2)
C10 O1 C11 C12 176.8(2)
C8 C7 C13 C14 -0.2(3)
C6 C7 C13 C14 178.9(2)
C7 C13 C14 C15 0.5(4)
C7 C13 C14 Cl1 -178.66(17)
C13 C14 C15 C16 -0.3(4)
Cl1 C14 C15 C16 178.87(18)
N1 C8 C16 C15 -179.1(2)
C7 C8 C16 C15 0.6(3)
C14 C15 C16 C8 -0.3(3)
C3 C4 C17 C18 0.9(4)
C5 C4 C17 C18 -178.7(2)
F1 C1 C18 C17 179.3(2)
C2 C1 C18 C17 0.3(4)
C4 C17 C18 C1 -0.8(4)
